data_4001109
loop_
_publ_author_name
'Li, Jian-Rong'
'Yu, Qun'
'Sa\~nudo, E. Carolina'
'Tao, Ying'
'Song, Wei-Chao'
'Bu, Xian-He'

_publ_section_title
;
 Three-Dimensional Homospin Inorganic--Organic Ferrimagnet Constructed
 from (VO3--)nChains Linking
 {[5-(Pyrimidin-2-yl)tetrazolato-(CuII)1.5]2+}nLayers
;
_journal_issue 4
_journal_name_full 'Chemistry of Materials'
_journal_page_first 1218
_journal_paper_doi 10.1021/cm702938q
_journal_volume 20
_journal_year 2008
_chemical_formula_moiety 'C10 H6 Cu3 N12 O12 V4'
_chemical_formula_sum 'C10 H6 Cu3 N12 O12 V4'
_chemical_formula_weight 880.65
_chemical_name_systematic
; 
 ? 
;
_space_group_IT_number 14
_symmetry_cell_setting monoclinic
_symmetry_space_group_name_Hall '-P 2yn'
_symmetry_space_group_name_H-M 'P 1 21/n 1'
_atom_sites_solution_hydrogens geom
_atom_sites_solution_primary direct
_atom_sites_solution_secondary difmap
_audit_creation_method SHELXL-97
_cell_angle_alpha 90.00
_cell_angle_beta 91.924(2)
_cell_angle_gamma 90.00
_cell_formula_units_Z 2
_cell_length_a 12.3784(16)
_cell_length_b 5.9718(8)
_cell_length_c 15.209(2)
_cell_measurement_reflns_used 3782
_cell_measurement_temperature 294(2)
_cell_measurement_theta_max 26.3992
_cell_measurement_theta_min 2.6800
_cell_volume 1123.6(3)
_computing_cell_refinement SMART
_computing_data_collection 'SMART (Bruker, 1998)'
_computing_data_reduction 'SHELXTL (Bruker, 1998)'
_computing_molecular_graphics 'SHELXTL (Bruker, 1998)'
_computing_publication_material SHELXTL
_computing_structure_refinement SHELXL-97
_computing_structure_solution 'SHELXS-97 (Sheldrick, 1997)'
_diffrn_ambient_temperature 294(2)
_diffrn_measured_fraction_theta_full 0.997
_diffrn_measured_fraction_theta_max 0.997
_diffrn_measurement_device_type 'Bruker Smart 1000 CCD area detector'
_diffrn_measurement_method '\f and \w scan'
_diffrn_radiation_monochromator graphite
_diffrn_radiation_source 'fine-focus sealed tube'
_diffrn_radiation_type MoK\a
_diffrn_radiation_wavelength 0.71073
_diffrn_reflns_av_R_equivalents 0.0331
_diffrn_reflns_av_sigmaI/netI 0.0308
_diffrn_reflns_limit_h_max 14
_diffrn_reflns_limit_h_min -12
_diffrn_reflns_limit_k_max 7
_diffrn_reflns_limit_k_min -7
_diffrn_reflns_limit_l_max 18
_diffrn_reflns_limit_l_min -14
_diffrn_reflns_number 5501
_diffrn_reflns_theta_full 25.02
_diffrn_reflns_theta_max 25.02
_diffrn_reflns_theta_min 2.09
_diffrn_standards_number 0
_exptl_absorpt_coefficient_mu 4.465
_exptl_absorpt_correction_T_max 1.0000
_exptl_absorpt_correction_T_min 0.8400
_exptl_absorpt_correction_type multi-scan
_exptl_absorpt_process_details 'SADABS (Bruker, 1998)'
_exptl_crystal_colour Green
_exptl_crystal_density_diffrn 2.603
_exptl_crystal_density_method 'not measured'
_exptl_crystal_description Block
_exptl_crystal_F_000 850
_exptl_crystal_size_max 0.22
_exptl_crystal_size_mid 0.16
_exptl_crystal_size_min 0.12
_refine_diff_density_max 0.359
_refine_diff_density_min -0.348
_refine_diff_density_rms 0.081
_refine_ls_extinction_method none
_refine_ls_goodness_of_fit_ref 1.074
_refine_ls_hydrogen_treatment constr
_refine_ls_matrix_type full
_refine_ls_number_parameters 187
_refine_ls_number_reflns 1972
_refine_ls_number_restraints 0
_refine_ls_restrained_S_all 1.074
_refine_ls_R_factor_all 0.0248
_refine_ls_R_factor_gt 0.0207
_refine_ls_shift/su_max 0.001
_refine_ls_shift/su_mean 0.000
_refine_ls_structure_factor_coef Fsqd
_refine_ls_weighting_details 'calc w=1/[\s^2^(Fo^2^)+(0.0240P)^2^+0.8717P] where P=(Fo^2^+2Fc^2^)/3'
_refine_ls_weighting_scheme calc
_refine_ls_wR_factor_gt 0.0534
_refine_ls_wR_factor_ref 0.0556
_reflns_number_gt 1783
_reflns_number_total 1972
_reflns_threshold_expression I>2\s(I)
_cod_data_source_file cm702938q-file001.cif
_cod_data_source_block 1
_cod_depositor_comments
;
The following automatic conversions were performed:

'_symmetry_cell_setting' value 'Monoclinic' changed to 'monoclinic'
according to /home/saulius/struct/CIF-dictionaries/cif_core.dic
dictionary named 'cif_core.dic' version 2.4.1 from
2010-06-29.

'_exptl_absorpt_correction_type' value 'Multi-Scan'
changed to 'multi-scan' according to
/home/saulius/struct/CIF-dictionaries/cif_core.dic dictionary named
'cif_core.dic' version 2.4.1 from 2010-06-29.

Automatic conversion script
Id: cif_fix_values 1715 2011-07-08 13:25:40Z adriana 
;
_cod_original_sg_symbol_H-M 'P 21/n'
_cod_database_code 4001109

loop_
_symmetry_equiv_pos_as_xyz
'x, y, z'
'-x+1/2, y+1/2, -z+1/2'
'-x, -y, -z'
'x-1/2, -y-1/2, z-1/2'

loop_
_atom_site_label
_atom_site_type_symbol
_atom_site_fract_x
_atom_site_fract_y
_atom_site_fract_z
_atom_site_U_iso_or_equiv
_atom_site_adp_type
_atom_site_occupancy
_atom_site_symmetry_multiplicity
_atom_site_calc_flag
_atom_site_refinement_flags
Cu1 Cu 0.5000 0.5000 0.5000 0.01330(12) Uani 1 2 d S
Cu2 Cu 0.36475(2) 0.44326(5) 0.13940(2) 0.01318(11) Uani 1 1 d .
V1 V 0.76709(3) 0.29365(7) 0.45348(3) 0.01196(13) Uani 1 1 d .
V2 V 0.89147(3) 0.80022(7) 0.42543(3) 0.01145(13) Uani 1 1 d .
O1 O 0.63568(14) 0.3016(3) 0.44016(14) 0.0209(5) Uani 1 1 d .
O2 O 0.79985(15) 0.2790(3) 0.56049(13) 0.0197(4) Uani 1 1 d .
O3 O 0.81790(15) 0.5476(3) 0.40571(13) 0.0186(4) Uani 1 1 d .
O4 O 0.81386(15) 1.0485(3) 0.39874(13) 0.0177(4) Uani 1 1 d .
O5 O 0.92950(15) 0.8127(3) 0.52843(13) 0.0202(4) Uani 1 1 d .
O6 O 0.99879(14) 0.7947(3) 0.36043(13) 0.0169(4) Uani 1 1 d .
N1 N 0.39308(17) 0.3153(4) 0.42944(15) 0.0143(5) Uani 1 1 d .
N2 N 0.32417(17) 0.1474(4) 0.43966(15) 0.0179(5) Uani 1 1 d .
N3 N 0.27118(17) 0.1213(4) 0.36326(15) 0.0162(5) Uani 1 1 d .
N4 N 0.30341(17) 0.2682(4) 0.30263(15) 0.0169(5) Uani 1 1 d .
N5 N 0.50092(17) 0.6713(4) 0.38354(15) 0.0155(5) Uani 1 1 d .
N6 N 0.43553(17) 0.6457(4) 0.23494(15) 0.0144(5) Uani 1 1 d .
C1 C 0.3789(2) 0.3853(5) 0.34635(18) 0.0145(6) Uani 1 1 d .
C2 C 0.4406(2) 0.5776(5) 0.31835(17) 0.0134(6) Uani 1 1 d .
C3 C 0.4944(2) 0.8259(5) 0.2152(2) 0.0220(7) Uani 1 1 d .
H3A H 0.4921 0.8804 0.1579 0.026 Uiso 1 1 calc R
C4 C 0.5583(3) 0.9318(5) 0.2782(2) 0.0291(8) Uani 1 1 d .
H4A H 0.5987 1.0571 0.2639 0.035 Uiso 1 1 calc R
C5 C 0.5614(2) 0.8494(5) 0.3628(2) 0.0226(7) Uani 1 1 d .
H5A H 0.6056 0.9172 0.4058 0.027 Uiso 1 1 calc R

loop_
_atom_site_aniso_label
_atom_site_aniso_U_11
_atom_site_aniso_U_22
_atom_site_aniso_U_33
_atom_site_aniso_U_23
_atom_site_aniso_U_13
_atom_site_aniso_U_12
Cu1 0.0150(2) 0.0165(3) 0.0082(2) 0.0013(2) -0.00339(18) -0.00485(18)
Cu2 0.01351(17) 0.01444(19) 0.01140(19) -0.00274(13) -0.00241(13) 0.00293(12)
V1 0.0131(2) 0.0092(2) 0.0136(3) 0.00045(18) -0.00052(18) -0.00062(17)
V2 0.0143(2) 0.0090(2) 0.0111(2) -0.00079(18) 0.00058(18) -0.00109(17)
O1 0.0154(9) 0.0200(11) 0.0273(12) -0.0009(9) -0.0008(8) -0.0005(8)
O2 0.0254(10) 0.0137(10) 0.0198(11) 0.0031(9) -0.0037(9) 0.0009(8)
O3 0.0234(10) 0.0129(10) 0.0195(11) 0.0007(8) 0.0001(9) -0.0057(8)
O4 0.0229(10) 0.0127(10) 0.0175(11) -0.0014(8) -0.0001(8) 0.0028(8)
O5 0.0277(10) 0.0192(11) 0.0134(10) -0.0005(8) -0.0017(8) -0.0012(8)
O6 0.0169(9) 0.0156(10) 0.0185(11) -0.0022(8) 0.0024(8) -0.0037(8)
N1 0.0157(11) 0.0163(13) 0.0109(12) 0.0015(10) -0.0008(9) -0.0024(9)
N2 0.0180(11) 0.0222(13) 0.0135(12) 0.0013(11) -0.0013(10) -0.0065(10)
N3 0.0166(11) 0.0190(12) 0.0127(12) 0.0043(10) -0.0023(10) -0.0063(10)
N4 0.0189(12) 0.0194(13) 0.0121(12) 0.0019(10) -0.0030(10) -0.0063(10)
N5 0.0183(11) 0.0161(12) 0.0120(12) 0.0017(10) -0.0028(10) -0.0027(10)
N6 0.0175(11) 0.0150(12) 0.0105(12) -0.0003(10) -0.0017(9) -0.0004(9)
C1 0.0160(13) 0.0165(14) 0.0110(14) -0.0005(12) 0.0009(11) -0.0011(11)
C2 0.0150(13) 0.0140(14) 0.0113(14) -0.0005(11) 0.0005(11) 0.0009(10)
C3 0.0338(16) 0.0179(16) 0.0143(15) 0.0048(12) -0.0007(13) -0.0058(13)
C4 0.0411(19) 0.0250(17) 0.0209(17) 0.0042(14) -0.0026(15) -0.0168(14)
C5 0.0266(15) 0.0207(16) 0.0198(16) 0.0003(13) -0.0085(13) -0.0088(12)

loop_
_atom_type_symbol
_atom_type_description
_atom_type_scat_dispersion_real
_atom_type_scat_dispersion_imag
_atom_type_scat_source
C C 0.0033 0.0016 'International Tables Vol C Tables 4.2.6.8 and 6.1.1.4'
H H 0.0000 0.0000 'International Tables Vol C Tables 4.2.6.8 and 6.1.1.4'
N N 0.0061 0.0033 'International Tables Vol C Tables 4.2.6.8 and 6.1.1.4'
O O 0.0106 0.0060 'International Tables Vol C Tables 4.2.6.8 and 6.1.1.4'
V V 0.3005 0.5294 'International Tables Vol C Tables 4.2.6.8 and 6.1.1.4'
Cu Cu 0.3201 1.2651 'International Tables Vol C Tables 4.2.6.8 and 6.1.1.4'

loop_
_geom_angle_atom_site_label_1
_geom_angle_atom_site_label_2
_geom_angle_atom_site_label_3
_geom_angle
_geom_angle_site_symmetry_1
_geom_angle_site_symmetry_3
N1 Cu1 N1 180.0 . 3_666
N1 Cu1 N5 80.48(9) . .
N1 Cu1 N5 99.52(9) 3_666 .
N1 Cu1 N5 99.52(9) . 3_666
N1 Cu1 N5 80.48(9) 3_666 3_666
N5 Cu1 N5 180.000(1) . 3_666
N1 Cu1 O1 91.02(8) . 3_666
N1 Cu1 O1 88.98(8) 3_666 3_666
N5 Cu1 O1 96.41(8) . 3_666
N5 Cu1 O1 83.59(8) 3_666 3_666
N1 Cu1 O1 88.98(8) . .
N1 Cu1 O1 91.02(8) 3_666 .
N5 Cu1 O1 83.59(8) . .
N5 Cu1 O1 96.41(8) 3_666 .
O1 Cu1 O1 180.00(10) 3_666 .
O6 Cu2 O2 91.76(8) 2_645 4_565
O6 Cu2 N3 175.28(9) 2_645 2
O2 Cu2 N3 91.18(9) 4_565 2
O6 Cu2 N6 85.21(8) 2_645 .
O2 Cu2 N6 172.53(9) 4_565 .
N3 Cu2 N6 92.29(9) 2 .
O6 Cu2 O5 88.09(7) 2_645 4_575
O2 Cu2 O5 97.00(8) 4_565 4_575
N3 Cu2 O5 87.89(8) 2 4_575
N6 Cu2 O5 89.74(8) . 4_575
O1 V1 O2 109.35(10) . .
O1 V1 O4 107.61(9) . 1_545
O2 V1 O4 109.84(9) . 1_545
O1 V1 O3 106.55(9) . .
O2 V1 O3 111.15(9) . .
O4 V1 O3 112.19(9) 1_545 .
O5 V2 O6 111.04(10) . .
O5 V2 O3 109.35(10) . .
O6 V2 O3 107.07(9) . .
O5 V2 O4 108.33(9) . .
O6 V2 O4 107.98(9) . .
O3 V2 O4 113.09(9) . .
V1 O1 Cu1 135.44(11) . .
V1 O2 Cu2 136.10(12) . 4_666
V2 O3 V1 145.79(12) . .
V1 O4 V2 138.16(12) 1_565 .
V2 O5 Cu2 128.09(10) . 4_676
V2 O6 Cu2 134.95(11) . 2_655
N2 N1 C1 106.4(2) . .
N2 N1 Cu1 140.07(18) . .
C1 N1 Cu1 113.39(17) . .
N3 N2 N1 106.7(2) . .
N2 N3 N4 112.1(2) . .
N2 N3 Cu2 118.32(17) . 2_545
N4 N3 Cu2 127.27(17) . 2_545
C1 N4 N3 102.7(2) . .
C2 N5 C5 117.2(2) . .
C2 N5 Cu1 114.30(18) . .
C5 N5 Cu1 128.17(19) . .
C2 N6 C3 116.8(2) . .
C2 N6 Cu2 119.82(19) . .
C3 N6 Cu2 122.30(19) . .
N4 C1 N1 112.1(2) . .
N4 C1 C2 129.7(2) . .
N1 C1 C2 118.1(2) . .
N6 C2 N5 125.7(2) . .
N6 C2 C1 120.9(2) . .
N5 C2 C1 113.5(2) . .
N6 C3 C4 121.1(3) . .
N6 C3 H3A 119.4 . .
C4 C3 H3A 119.4 . .
C3 C4 C5 119.0(3) . .
C3 C4 H4A 120.5 . .
C5 C4 H4A 120.5 . .
N5 C5 C4 120.2(3) . .
N5 C5 H5A 119.9 . .
C4 C5 H5A 119.9 . .

loop_
_geom_bond_atom_site_label_1
_geom_bond_atom_site_label_2
_geom_bond_distance
_geom_bond_site_symmetry_2
Cu1 N1 2.006(2) .
Cu1 N1 2.006(2) 3_666
Cu1 N5 2.046(2) .
Cu1 N5 2.046(2) 3_666
Cu1 O1 2.2706(19) 3_666
Cu1 O1 2.2706(19) .
Cu2 O6 1.9080(18) 2_645
Cu2 O2 1.9449(19) 4_565
Cu2 N3 1.990(2) 2
Cu2 N6 2.063(2) .
Cu2 O5 2.389(2) 4_575
V1 O1 1.6331(18) .
V1 O2 1.666(2) .
V1 O4 1.7900(18) 1_545
V1 O3 1.8039(19) .
V2 O5 1.622(2) .
V2 O6 1.6827(18) .
V2 O3 1.7823(18) .
V2 O4 1.8054(19) .
O2 Cu2 1.9449(19) 4_666
O4 V1 1.7900(18) 1_565
O5 Cu2 2.389(2) 4_676
O6 Cu2 1.9080(18) 2_655
N1 N2 1.329(3) .
N1 C1 1.337(3) .
N2 N3 1.324(3) .
N3 N4 1.343(3) .
N3 Cu2 1.990(2) 2_545
N4 C1 1.327(3) .
N5 C2 1.344(3) .
N5 C5 1.345(4) .
N6 C2 1.332(3) .
N6 C3 1.340(4) .
C1 C2 1.451(4) .
C3 C4 1.376(4) .
C3 H3A 0.9300 .
C4 C5 1.376(4) .
C4 H4A 0.9300 .
C5 H5A 0.9300 .
